data_8103842
loop_
_publ_author_name
'Geselle, M.'
'Fuess, H.'

_publ_section_title
;
 Crystal structure of dimethylammonium tribromoplumbate(II), (C H3)2 N H2
 Pb Br3
;
_journal_name_full
;
Zeitschrift fuer Kristallographie - New Crystal Structures
;
_journal_page_first 234
_journal_page_last 234
_journal_volume 212
_journal_year 1997
_chemical_formula_sum 'C2 H8 Br3 N Pb'
_chemical_name_systematic '(C H3)2 N H2 Pb Br3'
_space_group_IT_number 194
_symmetry_space_group_name_Hall '-P 6c 2c'
_symmetry_space_group_name_H-M 'P 63/m m c'
_cell_angle_alpha 90
_cell_angle_beta 90
_cell_angle_gamma 120
_cell_formula_units_Z 4
_cell_length_a 8.6018
_cell_length_b 8.6018
_cell_length_c 14.601
_cell_volume 935.604
_citation_journal_id_ASTM ZKNSFT
_cod_data_source_file Geselle_ZKNSFT_1997_1966.cif
_cod_data_source_block C2H8Br3N1Pb1
_cod_original_cell_volume 935.6036
_cod_original_formula_sum 'C2 H8 Br3 N1 Pb1'
_cod_database_code 8103842

loop_
_symmetry_equiv_pos_as_xyz
x,y,z
x-y,x,z+1/2
-y,x-y,z
-x,-y,z+1/2
-x+y,-x,z
y,-x+y,z+1/2
-y,-x,-z+1/2
x-y,-y,-z
x,x-y,-z+1/2
y,x,-z
-x+y,y,-z+1/2
-x,-x+y,-z
-x,-y,-z
-x+y,-x,-z-1/2
y,-x+y,-z
x,y,-z-1/2
x-y,x,-z
-y,x-y,-z-1/2
y,x,z-1/2
-x+y,y,z
-x,-x+y,z-1/2
-y,-x,z
x-y,-y,z-1/2
x,x-y,z

loop_
_atom_site_label
_atom_site_type_symbol
_atom_site_fract_x
_atom_site_fract_y
_atom_site_fract_z
_atom_site_occupancy
_atom_site_U_iso_or_equiv
C3 C-2 0.47 0.735 0.704 0.333 0.0
Pb1 Pb+2 0.33333 0.66667 0.11491 1 0.0
N1 N-3 0.046 0.954 0.534 0.167 0.0
N2 N-3 0.378 0.622 0.725 0.1667 0.0
C1 C-2 0 1 0.606 0.5 0.0
C2 C-2 0.33333 0.66667 0.673 0.5 0.0
Br2 Br-1 0.5 0 0 1 0.0
Br1 Br-1 0.1818 0.3636 0.25 1 0.0
